data_2243736
loop_
_publ_author_name
'Nguyen Tien, Cong'
'Vu Quoc, Trung'
'Nguyen Dang, Dat'
'Le Duc, Giang'
'Van Meervelt, Luc'

_publ_section_title
;
 Synthesis and structure of
 (<i>E</i>)-<i>N</i>-(4-methoxyphenyl)-2-[4-(3-oxo-3-phenylprop-1-en-1-yl)phenoxy]acetamide
;
_journal_coeditor_code EY2003
_journal_issue 2
_journal_name_full 'Acta Crystallographica Section E'
_journal_page_first 184
_journal_page_last 189
_journal_paper_doi 10.1107/S2056989021000864
_journal_volume 77
_journal_year 2021
_chemical_formula_iupac 'C24 H21 N O4'
_chemical_formula_moiety 'C24 H21 N O4'
_chemical_formula_sum 'C24 H21 N O4'
_chemical_formula_weight 387.42
_chemical_name_systematic (<i>E</i>)-<i>N</i>-(4-Methoxyphenyl)-2[4-(3-oxo-3-phenylprop-1-en-1-yl)phenoxy]acetamide
_space_group_crystal_system monoclinic
_space_group_IT_number 9
_space_group_name_Hall 'C -2yc'
_space_group_name_H-M_alt 'C 1 c 1'
_atom_sites_solution_hydrogens mixed
_atom_sites_solution_primary dual
_audit_creation_method
;
Olex2 1.3
(compiled 2020.07.31 svn.rc2a77460 for OlexSys, GUI svn.r6145)
;
_cell_angle_alpha 90
_cell_angle_beta 98.443(4)
_cell_angle_gamma 90
_cell_formula_units_Z 16
_cell_length_a 20.3693(9)
_cell_length_b 10.0956(4)
_cell_length_c 39.1991(16)
_cell_measurement_reflns_used 10524
_cell_measurement_temperature 293(2)
_cell_measurement_theta_max 26.3040
_cell_measurement_theta_min 2.5470
_cell_volume 7973.6(6)
_computing_cell_refinement
;
CrysAlisPro (Rigaku OD, 2018)
;
_computing_data_collection
;
CrysAlisPro (Rigaku OD, 2018)
;
_computing_data_reduction
;
CrysAlisPro (Rigaku OD, 2018)
;
_computing_molecular_graphics
;
<i>OLEX2</i> (Dolomanov <i>et al.</i>,  2009)
;
_computing_publication_material
;
<i>OLEX2</i> (Dolomanov <i>et al.</i>,  2009)
;
_computing_structure_refinement
;
<i>SHELXL2016/4</i> (Sheldrick, 2015)
;
_computing_structure_solution
;
<i>SHELXT2014/5</i> (Sheldrick, 2015)
;
_diffrn_ambient_temperature 293(2)
_diffrn_detector 'CCD plate'
_diffrn_detector_area_resol_mean 15.9631
_diffrn_measured_fraction_theta_full 0.997
_diffrn_measured_fraction_theta_max 0.998
_diffrn_measurement_device 'four-circle diffractometer'
_diffrn_measurement_device_type 'Rigaku Oxford Diffraction SuperNova, Single source at offset/far, Eos'
_diffrn_measurement_method '\w scans'
_diffrn_radiation_monochromator mirror
_diffrn_radiation_probe x-ray
_diffrn_radiation_type 'Mo K\a'
_diffrn_radiation_wavelength 0.71073
_diffrn_reflns_av_R_equivalents 0.0149
_diffrn_reflns_av_unetI/netI 0.0228
_diffrn_reflns_limit_h_max 25
_diffrn_reflns_limit_h_min -25
_diffrn_reflns_limit_k_max 12
_diffrn_reflns_limit_k_min -12
_diffrn_reflns_limit_l_max 39
_diffrn_reflns_limit_l_min -48
_diffrn_reflns_number 25709
_diffrn_reflns_theta_full 25.242
_diffrn_reflns_theta_max 26.373
_diffrn_reflns_theta_min 2.426
_diffrn_source 'micro-focus sealed X-ray tube'
_exptl_absorpt_coefficient_mu 0.088
_exptl_absorpt_correction_T_max 1.00000
_exptl_absorpt_correction_T_min 0.72545
_exptl_absorpt_correction_type multi-scan
_exptl_absorpt_process_details
;
(CrysAlisPro; Rigaku OD, 2018)
;
_exptl_crystal_colour colourless
_exptl_crystal_density_diffrn 1.291
_exptl_crystal_description plate
_exptl_crystal_F_000 3264
_exptl_crystal_size_max 0.5
_exptl_crystal_size_mid 0.3
_exptl_crystal_size_min 0.1
_refine_diff_density_max 0.137
_refine_diff_density_min -0.139
_refine_ls_abs_structure_details
;
Flack <i>x</i> determined using 3066 quotients
[(<i>I</i>^+^)-(<i>I</i>^-^)]/[(<i>I</i>^+^)+(<i>I</i>^-^)]
(Parsons <i>et al.</i>,  2013)
;
_refine_ls_abs_structure_Flack 0.1(3)
_refine_ls_extinction_method none
_refine_ls_goodness_of_fit_ref 1.007
_refine_ls_hydrogen_treatment mixed
_refine_ls_matrix_type full
_refine_ls_number_parameters 1065
_refine_ls_number_reflns 13137
_refine_ls_number_restraints 3
_refine_ls_restrained_S_all 1.007
_refine_ls_R_factor_all 0.0586
_refine_ls_R_factor_gt 0.0451
_refine_ls_shift/su_max 0.000
_refine_ls_shift/su_mean 0.000
_refine_ls_structure_factor_coef Fsqd
_refine_ls_weighting_details 'w=1/[\s^2^(Fo^2^)+(0.0536P)^2^+3.8381P] where P=(Fo^2^+2Fc^2^)/3'
_refine_ls_weighting_scheme calc
_refine_ls_wR_factor_gt 0.1171
_refine_ls_wR_factor_ref 0.1271
_reflns_number_gt 10463
_reflns_number_total 13137
_reflns_threshold_expression 'I > 2\s(I)'
_cod_data_source_file ey2003sup1.cif
_cod_data_source_block I
_cod_original_cell_volume 7973.5(6)
_cod_database_code 2243736
_shelx_space_group_comment
;
The symmetry employed for this shelxl refinement is uniquely defined
by the following loop, which should always be used as a source of
symmetry information in preference to the above space-group names.
They are only intended as comments.
;
_shelx_estimated_absorpt_t_min 0.957
_shelx_estimated_absorpt_t_max 0.991

loop_
_space_group_symop_operation_xyz
'x, y, z'
'x, -y, z+1/2'
'x+1/2, y+1/2, z'
'x+1/2, -y+1/2, z+1/2'

loop_
_atom_site_type_symbol
_atom_site_label
_atom_site_fract_x
_atom_site_fract_y
_atom_site_fract_z
_atom_site_U_iso_or_equiv
_atom_site_adp_type
_atom_site_calc_flag
_atom_site_occupancy
_atom_site_disorder_assembly
_atom_site_disorder_group
C C1 0.52538(18) 0.3310(4) 0.51031(10) 0.0526(9) Uani d 1 . .
C C2 0.54903(19) 0.3342(4) 0.47879(11) 0.0575(10) Uani d 1 . .
H H2 0.582601 0.275806 0.475129 0.069 Uiso calc 1 . .
C C3 0.52457(19) 0.4208(4) 0.45271(11) 0.0573(10) Uani d 1 . .
H H3 0.542349 0.421858 0.432172 0.069 Uiso calc 1 . .
C C4 0.47359(18) 0.5058(4) 0.45736(10) 0.0502(9) Uani d 1 . .
C C5 0.4473(2) 0.5021(4) 0.48813(11) 0.0594(10) Uani d 1 . .
H H5 0.411984 0.557216 0.491147 0.071 Uiso calc 1 . .
C C6 0.47331(19) 0.4169(4) 0.51426(11) 0.0573(10) Uani d 1 . .
H H6 0.455802 0.416758 0.534873 0.069 Uiso calc 1 . .
C C7 0.5573(2) 0.2467(4) 0.53826(12) 0.0587(10) Uani d 1 . .
H H7 0.591131 0.192774 0.532646 0.070 Uiso calc 1 . .
C C8 0.5452(2) 0.2361(4) 0.57022(12) 0.0599(10) Uani d 1 . .
H H8 0.508842 0.280461 0.576615 0.072 Uiso calc 1 . .
C C9 0.5873(2) 0.1562(4) 0.59613(12) 0.0620(11) Uani d 1 . .
O O10 0.64060(17) 0.1112(4) 0.59019(9) 0.0906(11) Uani d 1 . .
O O11 0.45280(14) 0.5899(3) 0.43058(7) 0.0605(7) Uani d 1 . .
C C12 0.39867(19) 0.6763(4) 0.43359(11) 0.0557(10) Uani d 1 . .
H H12A 0.407276 0.724061 0.455258 0.067 Uiso calc 1 . .
H H12B 0.358500 0.624732 0.433597 0.067 Uiso calc 1 . .
C C13 0.3889(2) 0.7738(4) 0.40405(11) 0.0533(9) Uani d 1 . .
O O14 0.34232(14) 0.8522(3) 0.40251(8) 0.0680(8) Uani d 1 . .
N N15 0.43297(19) 0.7680(3) 0.38221(9) 0.0578(9) Uani d 1 . .
H H15 0.465(2) 0.713(5) 0.3875(14) 0.090(18) Uiso d 1 . .
C C16 0.44092(19) 0.8534(4) 0.35437(10) 0.0500(9) Uani d 1 . .
C C17 0.4945(2) 0.8326(4) 0.33725(12) 0.0629(11) Uani d 1 . .
H H17 0.524200 0.764848 0.344451 0.076 Uiso calc 1 . .
C C18 0.5046(2) 0.9100(5) 0.30983(13) 0.0727(13) Uani d 1 . .
H H18 0.541150 0.894121 0.298688 0.087 Uiso calc 1 . .
C C19 0.4613(2) 1.0113(4) 0.29851(11) 0.0558(10) Uani d 1 . .
C C20 0.4082(2) 1.0352(4) 0.31552(11) 0.0593(10) Uani d 1 . .
H H20 0.379305 1.104514 0.308508 0.071 Uiso calc 1 . .
C C21 0.3976(2) 0.9561(4) 0.34316(11) 0.0586(10) Uani d 1 . .
H H21 0.361163 0.972090 0.354312 0.070 Uiso calc 1 . .
O O22 0.47526(17) 1.0813(3) 0.27015(9) 0.0785(9) Uani d 1 . .
C C23 0.4348(3) 1.1920(5) 0.25957(13) 0.0838(15) Uani d 1 . .
H H23A 0.437403 1.254665 0.278138 0.126 Uiso calc 1 . .
H H23B 0.389620 1.163502 0.253399 0.126 Uiso calc 1 . .
H H23C 0.449795 1.232871 0.240003 0.126 Uiso calc 1 . .
C C24 0.5659(2) 0.1334(4) 0.63042(11) 0.0569(10) Uani d 1 . .
C C25 0.4990(2) 0.1271(5) 0.63412(13) 0.0710(12) Uani d 1 . .
H H25 0.466491 0.145226 0.615464 0.085 Uiso calc 1 . .
C C26 0.4814(3) 0.0938(5) 0.66570(16) 0.0843(15) Uani d 1 . .
H H26 0.436651 0.086164 0.667741 0.101 Uiso calc 1 . .
C C27 0.5276(3) 0.0719(5) 0.69399(15) 0.0863(15) Uani d 1 . .
H H27 0.514432 0.050205 0.715027 0.104 Uiso calc 1 . .
C C28 0.5939(3) 0.0821(6) 0.69107(13) 0.0891(15) Uani d 1 . .
H H28 0.625908 0.069040 0.710285 0.107 Uiso calc 1 . .
C C29 0.6130(2) 0.1121(5) 0.65942(12) 0.0722(12) Uani d 1 . .
H H29 0.657875 0.117932 0.657541 0.087 Uiso calc 1 . .
C C88 0.71540(18) 0.9620(4) 0.47620(10) 0.0510(9) Uani d 1 . .
C C89 0.7682(2) 0.8784(4) 0.47261(11) 0.0578(10) Uani d 1 . .
H H89 0.786685 0.880066 0.452281 0.069 Uiso calc 1 . .
C C90 0.7937(2) 0.7927(4) 0.49876(11) 0.0610(11) Uani d 1 . .
H H90 0.829296 0.738307 0.495928 0.073 Uiso calc 1 . .
C C91 0.76653(19) 0.7872(4) 0.52917(10) 0.0520(9) Uani d 1 . .
C C92 0.71456(19) 0.8711(4) 0.53360(11) 0.0573(10) Uani d 1 . .
H H92 0.696222 0.869185 0.553964 0.069 Uiso calc 1 . .
C C93 0.69038(19) 0.9573(4) 0.50755(11) 0.0615(11) Uani d 1 . .
H H93 0.656147 1.014576 0.510927 0.074 Uiso calc 1 . .
C C94 0.6835(2) 1.0468(4) 0.44841(12) 0.0611(11) Uani d 1 . .
H H94 0.649897 1.101436 0.454069 0.073 Uiso calc 1 . .
C C95 0.6959(2) 1.0566(4) 0.41620(11) 0.0582(10) Uani d 1 . .
H H95 0.732344 1.012856 0.409788 0.070 Uiso calc 1 . .
C C96 0.6526(2) 1.1356(4) 0.39051(12) 0.0640(11) Uani d 1 . .
O O97 0.60033(18) 1.1850(4) 0.39709(9) 0.0937(11) Uani d 1 . .
O O98 0.78686(14) 0.7032(3) 0.55599(7) 0.0620(7) Uani d 1 . .
C C99 0.8402(2) 0.6152(4) 0.55292(11) 0.0594(10) Uani d 1 . .
H H99A 0.880941 0.665389 0.553548 0.071 Uiso calc 1 . .
H H99B 0.831705 0.569556 0.530948 0.071 Uiso calc 1 . .
C C100 0.8481(2) 0.5145(4) 0.58202(11) 0.0545(9) Uani d 1 . .
O O101 0.89334(14) 0.4346(3) 0.58359(8) 0.0686(8) Uani d 1 . .
N N102 0.80389(19) 0.5237(3) 0.60418(9) 0.0611(9) Uani d 1 . .
H H102 0.774(2) 0.583(4) 0.5981(11) 0.059(12) Uiso d 1 . .
C C103 0.7953(2) 0.4403(4) 0.63206(10) 0.0543(9) Uani d 1 . .
C C104 0.7429(2) 0.4676(5) 0.64987(13) 0.0754(13) Uani d 1 . .
H H104 0.714696 0.537950 0.642796 0.090 Uiso calc 1 . .
C C105 0.7317(3) 0.3927(5) 0.67778(14) 0.0834(15) Uani d 1 . .
H H105 0.696575 0.413396 0.689564 0.100 Uiso calc 1 . .
C C106 0.7729(2) 0.2864(4) 0.68831(11) 0.0619(10) Uani d 1 . .
C C107 0.8236(2) 0.2568(4) 0.67065(11) 0.0642(11) Uani d 1 . .
H H107 0.850896 0.184672 0.677401 0.077 Uiso calc 1 . .
C C108 0.8353(2) 0.3330(4) 0.64263(12) 0.0688(12) Uani d 1 . .
H H108 0.870313 0.311638 0.630873 0.083 Uiso calc 1 . .
O O109 0.75760(18) 0.2193(3) 0.71677(9) 0.0859(10) Uani d 1 . .
C C110 0.7891(3) 0.0976(5) 0.72520(14) 0.0794(14) Uani d 1 . .
H H11A 0.771350 0.058445 0.744225 0.119 Uiso calc 1 . .
H H11B 0.835878 0.111699 0.731508 0.119 Uiso calc 1 . .
H H11C 0.781475 0.039459 0.705648 0.119 Uiso calc 1 . .
C C111 0.6718(2) 1.1522(4) 0.35509(12) 0.0570(10) Uani d 1 . .
C C112 0.7367(2) 1.1578(5) 0.34995(14) 0.0754(13) Uani d 1 . .
H H112 0.770263 1.145380 0.368483 0.090 Uiso calc 1 . .
C C113 0.7530(3) 1.1818(5) 0.31752(17) 0.0925(17) Uani d 1 . .
H H113 0.797270 1.189023 0.314471 0.111 Uiso calc 1 . .
C C114 0.7033(3) 1.1950(5) 0.28952(16) 0.0919(17) Uani d 1 . .
H H114 0.713993 1.210841 0.267622 0.110 Uiso calc 1 . .
C C115 0.6381(3) 1.1846(5) 0.29442(14) 0.0869(15) Uani d 1 . .
H H115 0.604606 1.190101 0.275623 0.104 Uiso calc 1 . .
C C116 0.6221(2) 1.1661(5) 0.32712(13) 0.0715(12) Uani d 1 . .
H H116 0.577831 1.162845 0.330387 0.086 Uiso calc 1 . .
C C30 0.21747(18) 0.9533(4) 0.48202(10) 0.0496(9) Uani d 1 . .
C C31 0.2688(2) 0.8659(4) 0.47755(11) 0.0558(10) Uani d 1 . .
H H31 0.286239 0.866489 0.456916 0.067 Uiso calc 1 . .
C C32 0.2939(2) 0.7789(4) 0.50326(11) 0.0564(10) Uani d 1 . .
H H32 0.328645 0.722834 0.499982 0.068 Uiso calc 1 . .
C C33 0.26782(18) 0.7743(4) 0.53404(10) 0.0501(9) Uani d 1 . .
C C34 0.21765(19) 0.8619(4) 0.53938(10) 0.0546(9) Uani d 1 . .
H H34 0.200294 0.860738 0.560032 0.066 Uiso calc 1 . .
C C35 0.19397(19) 0.9501(4) 0.51382(11) 0.0564(10) Uani d 1 . .
H H35 0.161172 1.009884 0.517789 0.068 Uiso calc 1 . .
C C36 0.1881(2) 1.0426(4) 0.45481(11) 0.0599(10) Uani d 1 . .
H H36 0.157097 1.102365 0.460922 0.072 Uiso calc 1 . .
C C37 0.1998(2) 1.0500(4) 0.42242(11) 0.0586(10) Uani d 1 . .
H H37 0.230420 0.992554 0.414903 0.070 Uiso calc 1 . .
C C38 0.1654(2) 1.1472(4) 0.39823(11) 0.0648(11) Uani d 1 . .
O O39 0.1217(2) 1.2194(4) 0.40610(9) 0.1044(14) Uani d 1 . .
O O40 0.28783(13) 0.6884(3) 0.56044(7) 0.0577(7) Uani d 1 . .
C C41 0.3425(2) 0.6041(4) 0.55772(11) 0.0571(10) Uani d 1 . .
H H41A 0.382700 0.656515 0.558958 0.069 Uiso calc 1 . .
H H41B 0.335574 0.559114 0.535619 0.069 Uiso calc 1 . .
C C42 0.3503(2) 0.5029(4) 0.58653(11) 0.0557(10) Uani d 1 . .
O O43 0.39865(15) 0.4300(3) 0.58989(8) 0.0778(9) Uani d 1 . .
N N44 0.30178(18) 0.5002(3) 0.60640(9) 0.0562(8) Uani d 1 . .
H H44 0.2711(16) 0.550(3) 0.5984(10) 0.058(12) Uiso d 1 . .
C C45 0.2971(2) 0.4147(4) 0.63466(10) 0.0532(9) Uani d 1 . .
C C46 0.3525(2) 0.3725(5) 0.65661(12) 0.0683(11) Uani d 1 . .
H H46 0.394592 0.395325 0.652004 0.082 Uiso calc 1 . .
C C47 0.3462(2) 0.2969(5) 0.68534(12) 0.0732(12) Uani d 1 . .
H H47 0.383861 0.269683 0.699975 0.088 Uiso calc 1 . .
C C48 0.2845(2) 0.2617(4) 0.69238(11) 0.0659(12) Uani d 1 . .
C C49 0.2284(2) 0.3034(5) 0.67035(13) 0.0680(12) Uani d 1 . .
H H49 0.186471 0.280207 0.675023 0.082 Uiso calc 1 . .
C C50 0.2345(2) 0.3792(4) 0.64155(11) 0.0597(10) Uani d 1 . .
H H50 0.196850 0.406161 0.626867 0.072 Uiso calc 1 . .
O O51 0.27261(19) 0.1882(4) 0.72034(9) 0.0913(11) Uani d 1 . .
C C52 0.3286(3) 0.1255(6) 0.74011(15) 0.116(2) Uani d 1 . .
H H52C 0.350910 0.071550 0.725238 0.174 Uiso calc 1 . .
H H52A 0.313871 0.070994 0.757582 0.174 Uiso calc 1 . .
H H52B 0.358526 0.191849 0.750803 0.174 Uiso calc 1 . .
C C53 0.18558(18) 1.1576(4) 0.36303(10) 0.0537(9) Uani d 1 . .
C C54 0.2096(2) 1.0521(4) 0.34642(12) 0.0666(12) Uani d 1 . .
H H54 0.214911 0.970349 0.357439 0.080 Uiso calc 1 . .
C C55 0.2258(3) 1.0657(5) 0.31364(14) 0.0847(15) Uani d 1 . .
H H55 0.241093 0.992980 0.302515 0.102 Uiso calc 1 . .
C C56 0.2194(3) 1.1880(6) 0.29730(15) 0.0879(16) Uani d 1 . .
H H56 0.231169 1.198326 0.275402 0.105 Uiso calc 1 . .
C C57 0.1955(3) 1.2938(5) 0.31388(14) 0.0806(14) Uani d 1 . .
H H57 0.191220 1.376129 0.303136 0.097 Uiso calc 1 . .
C C58 0.1778(2) 1.2789(4) 0.34613(12) 0.0692(12) Uani d 1 . .
H H58 0.160503 1.350535 0.356776 0.083 Uiso calc 1 . .
C C59 0.51946(19) -0.1497(4) 0.50151(11) 0.0551(9) Uani d 1 . .
C C60 0.5433(2) -0.1457(4) 0.47008(11) 0.0595(10) Uani d 1 . .
H H60 0.576815 -0.204088 0.466273 0.071 Uiso calc 1 . .
C C61 0.51886(19) -0.0577(4) 0.44428(10) 0.0551(9) Uani d 1 . .
H H61 0.536705 -0.054912 0.423771 0.066 Uiso calc 1 . .
C C62 0.46741(18) 0.0262(4) 0.44940(10) 0.0498(9) Uani d 1 . .
C C63 0.4409(2) 0.0206(4) 0.48009(12) 0.0614(11) Uani d 1 . .
H H63 0.405358 0.074887 0.483238 0.074 Uiso calc 1 . .
C C64 0.4670(2) -0.0653(4) 0.50581(11) 0.0576(10) Uani d 1 . .
H H64 0.449456 -0.067137 0.526405 0.069 Uiso calc 1 . .
C C65 0.5502(2) -0.2382(4) 0.52870(12) 0.0611(11) Uani d 1 . .
H H65 0.582285 -0.295401 0.522506 0.073 Uiso calc 1 . .
C C66 0.5388(2) -0.2481(4) 0.56086(11) 0.0626(11) Uani d 1 . .
H H66 0.506992 -0.193547 0.568359 0.075 Uiso calc 1 . .
C C67 0.5750(2) -0.3434(4) 0.58526(12) 0.0677(12) Uani d 1 . .
O O68 0.6213(2) -0.4079(4) 0.57737(10) 0.1051(14) Uani d 1 . .
O O69 0.44651(14) 0.1113(3) 0.42267(7) 0.0626(7) Uani d 1 . .
C C70 0.3923(2) 0.1975(4) 0.42533(12) 0.0601(10) Uani d 1 . .
H H70A 0.398817 0.240882 0.447654 0.072 Uiso calc 1 . .
H H70B 0.351460 0.146815 0.423353 0.072 Uiso calc 1 . .
C C71 0.3872(2) 0.3005(4) 0.39695(11) 0.0579(10) Uani d 1 . .
O O72 0.33986(15) 0.3769(3) 0.39345(9) 0.0806(9) Uani d 1 . .
N N73 0.43728(18) 0.3014(3) 0.37827(9) 0.0602(9) Uani d 1 . .
H H73 0.469(2) 0.247(5) 0.3849(12) 0.071(14) Uiso d 1 . .
C C74 0.4471(2) 0.3866(4) 0.35075(10) 0.0539(9) Uani d 1 . .
C C75 0.5107(2) 0.4094(5) 0.34443(11) 0.0656(11) Uani d 1 . .
H H75 0.545996 0.374761 0.359556 0.079 Uiso calc 1 . .
C C76 0.5241(2) 0.4822(5) 0.31633(12) 0.0701(12) Uani d 1 . .
H H76 0.567623 0.494669 0.312459 0.084 Uiso calc 1 . .
C C77 0.4723(2) 0.5358(4) 0.29421(11) 0.0624(11) Uani d 1 . .
C C78 0.4079(2) 0.5185(4) 0.30088(12) 0.0654(11) Uani d 1 . .
H H78 0.372937 0.557152 0.286339 0.078 Uiso calc 1 . .
C C79 0.3947(2) 0.4444(4) 0.32889(11) 0.0620(11) Uani d 1 . .
H H79 0.351291 0.433365 0.333057 0.074 Uiso calc 1 . .
O O80 0.47978(19) 0.6065(4) 0.26502(9) 0.0856(10) Uani d 1 . .
C C81 0.5450(3) 0.6318(5) 0.25895(15) 0.1006(17) Uani d 1 . .
H H81A 0.568257 0.680799 0.277965 0.151 Uiso calc 1 . .
H H81B 0.543744 0.682508 0.238141 0.151 Uiso calc 1 . .
H H81C 0.567377 0.549416 0.256585 0.151 Uiso calc 1 . .
C C82 0.5543(2) -0.3619(4) 0.61985(11) 0.0583(10) Uani d 1 . .
C C83 0.5653(2) -0.4838(4) 0.63590(13) 0.0722(13) Uani d 1 . .
H H83 0.585934 -0.550590 0.625061 0.087 Uiso calc 1 . .
C C84 0.5461(3) -0.5082(5) 0.66765(15) 0.0887(16) Uani d 1 . .
H H84 0.553008 -0.591133 0.677863 0.106 Uiso calc 1 . .
C C85 0.5166(3) -0.4089(6) 0.68410(14) 0.0920(17) Uani d 1 . .
H H85 0.503552 -0.424451 0.705510 0.110 Uiso calc 1 . .
C C86 0.5064(3) -0.2870(5) 0.66883(14) 0.0911(17) Uani d 1 . .
H H86 0.487663 -0.219444 0.680331 0.109 Uiso calc 1 . .
C C87 0.5238(2) -0.2630(5) 0.63633(13) 0.0749(13) Uani d 1 . .
H H87 0.514999 -0.181081 0.625773 0.090 Uiso calc 1 . .

loop_
_atom_site_aniso_label
_atom_site_aniso_U_11
_atom_site_aniso_U_22
_atom_site_aniso_U_33
_atom_site_aniso_U_12
_atom_site_aniso_U_13
_atom_site_aniso_U_23
C1 0.051(2) 0.052(2) 0.055(2) 0.0038(17) 0.0080(18) -0.0024(18)
C2 0.056(2) 0.063(2) 0.054(2) 0.0137(19) 0.0099(18) -0.005(2)
C3 0.058(2) 0.066(2) 0.049(2) 0.0032(19) 0.0127(18) -0.0037(19)
C4 0.051(2) 0.052(2) 0.048(2) -0.0030(17) 0.0084(17) 0.0011(17)
C5 0.065(2) 0.055(2) 0.062(3) 0.0143(19) 0.022(2) 0.012(2)
C6 0.061(2) 0.057(2) 0.058(3) 0.0093(18) 0.0196(19) 0.0072(19)
C7 0.061(2) 0.052(2) 0.065(3) 0.0111(18) 0.012(2) 0.001(2)
C8 0.056(2) 0.057(2) 0.066(3) 0.0110(19) 0.010(2) 0.007(2)
C9 0.062(3) 0.058(2) 0.065(3) 0.0145(19) 0.006(2) 0.007(2)
O10 0.081(2) 0.115(3) 0.079(2) 0.047(2) 0.0240(18) 0.027(2)
O11 0.0723(18) 0.0597(16) 0.0514(17) 0.0099(14) 0.0157(14) 0.0087(14)
C12 0.055(2) 0.056(2) 0.056(2) 0.0014(18) 0.0105(18) 0.0037(19)
C13 0.057(2) 0.055(2) 0.047(2) -0.0007(18) 0.0048(18) -0.0007(18)
O14 0.0633(17) 0.0785(19) 0.064(2) 0.0156(15) 0.0160(14) 0.0136(16)
N15 0.069(2) 0.056(2) 0.050(2) 0.0109(17) 0.0123(18) 0.0059(16)
C16 0.063(2) 0.0473(19) 0.039(2) 0.0047(17) 0.0069(17) -0.0008(16)
C17 0.068(3) 0.059(2) 0.064(3) 0.017(2) 0.016(2) 0.008(2)
C18 0.080(3) 0.068(3) 0.076(3) 0.023(2) 0.035(3) 0.013(3)
C19 0.070(2) 0.052(2) 0.045(2) -0.0002(19) 0.0103(19) -0.0001(18)
C20 0.064(2) 0.060(2) 0.052(2) 0.0108(19) 0.0044(19) 0.0057(19)
C21 0.060(2) 0.067(3) 0.050(2) 0.0162(19) 0.0145(18) 0.008(2)
O22 0.101(2) 0.076(2) 0.064(2) 0.0140(18) 0.0300(18) 0.0195(18)
C23 0.123(4) 0.062(3) 0.066(3) 0.008(3) 0.014(3) 0.014(2)
C24 0.065(3) 0.047(2) 0.057(3) 0.0096(18) 0.005(2) 0.0014(18)
C25 0.070(3) 0.071(3) 0.072(3) 0.000(2) 0.010(2) 0.008(2)
C26 0.087(3) 0.077(3) 0.093(4) -0.004(3) 0.029(3) 0.003(3)
C27 0.118(5) 0.078(3) 0.067(3) 0.010(3) 0.029(3) 0.003(3)
C28 0.105(4) 0.103(4) 0.057(3) 0.021(3) 0.003(3) 0.003(3)
C29 0.071(3) 0.079(3) 0.065(3) 0.016(2) 0.007(2) 0.002(2)
C88 0.052(2) 0.0456(19) 0.055(2) 0.0039(16) 0.0072(18) 0.0022(17)
C89 0.062(2) 0.059(2) 0.056(2) 0.0101(19) 0.0210(19) 0.0101(19)
C90 0.063(2) 0.059(2) 0.064(3) 0.0171(19) 0.020(2) 0.010(2)
C91 0.056(2) 0.049(2) 0.051(2) -0.0007(17) 0.0073(18) 0.0009(17)
C92 0.059(2) 0.065(2) 0.049(2) 0.0057(19) 0.0100(18) -0.0013(19)
C93 0.056(2) 0.068(3) 0.062(3) 0.0160(19) 0.010(2) -0.007(2)
C94 0.059(2) 0.056(2) 0.066(3) 0.0123(19) 0.006(2) 0.001(2)
C95 0.058(2) 0.055(2) 0.059(3) 0.0116(18) 0.003(2) 0.002(2)
C96 0.068(3) 0.056(2) 0.067(3) 0.015(2) 0.006(2) 0.007(2)
O97 0.092(2) 0.114(3) 0.078(2) 0.051(2) 0.0194(19) 0.026(2)
O98 0.0754(18) 0.0605(16) 0.0518(17) 0.0133(14) 0.0152(14) 0.0099(14)
C99 0.060(2) 0.061(2) 0.058(3) 0.0073(19) 0.0086(19) 0.009(2)
C100 0.063(2) 0.053(2) 0.047(2) -0.0003(18) 0.0053(19) 0.0008(18)
O101 0.0686(18) 0.0690(18) 0.068(2) 0.0168(15) 0.0101(15) 0.0155(15)
N102 0.075(2) 0.0547(19) 0.054(2) 0.0148(18) 0.0113(18) 0.0093(17)
C103 0.069(2) 0.052(2) 0.042(2) 0.0030(18) 0.0049(18) -0.0005(17)
C104 0.088(3) 0.064(3) 0.076(3) 0.024(2) 0.020(3) 0.012(2)
C105 0.102(4) 0.079(3) 0.077(3) 0.025(3) 0.038(3) 0.016(3)
C106 0.082(3) 0.058(2) 0.046(2) 0.004(2) 0.009(2) 0.0041(19)
C107 0.078(3) 0.058(2) 0.056(3) 0.018(2) 0.007(2) 0.009(2)
C108 0.078(3) 0.065(3) 0.065(3) 0.018(2) 0.018(2) 0.009(2)
O109 0.119(3) 0.080(2) 0.064(2) 0.020(2) 0.033(2) 0.0176(18)
C110 0.100(4) 0.066(3) 0.070(3) -0.002(3) 0.008(3) 0.018(2)
C111 0.063(2) 0.047(2) 0.061(3) 0.0086(18) 0.009(2) 0.0050(19)
C112 0.068(3) 0.076(3) 0.081(4) 0.004(2) 0.007(2) 0.015(3)
C113 0.087(4) 0.086(4) 0.111(5) 0.010(3) 0.034(4) 0.022(3)
C114 0.120(5) 0.081(3) 0.081(4) 0.015(3) 0.037(4) 0.021(3)
C115 0.098(4) 0.096(4) 0.065(3) 0.018(3) 0.008(3) 0.005(3)
C116 0.069(3) 0.076(3) 0.068(3) 0.012(2) 0.004(2) 0.004(2)
C30 0.052(2) 0.051(2) 0.046(2) 0.0023(16) 0.0106(17) 0.0015(17)
C31 0.062(2) 0.061(2) 0.049(2) 0.0089(18) 0.0214(18) 0.0063(19)
C32 0.063(2) 0.055(2) 0.054(2) 0.0127(18) 0.0212(19) 0.0092(19)
C33 0.055(2) 0.049(2) 0.047(2) -0.0025(17) 0.0110(17) 0.0022(17)
C34 0.059(2) 0.060(2) 0.048(2) 0.0015(18) 0.0180(18) 0.0007(18)
C35 0.054(2) 0.061(2) 0.057(2) 0.0114(18) 0.0149(19) 0.001(2)
C36 0.058(2) 0.062(2) 0.060(3) 0.0105(19) 0.011(2) 0.005(2)
C37 0.064(2) 0.056(2) 0.056(3) 0.0149(19) 0.0090(19) 0.0046(19)
C38 0.078(3) 0.061(2) 0.056(3) 0.021(2) 0.011(2) 0.005(2)
O39 0.130(3) 0.118(3) 0.070(2) 0.074(3) 0.032(2) 0.021(2)
O40 0.0697(17) 0.0574(15) 0.0491(16) 0.0109(13) 0.0186(13) 0.0101(13)
C41 0.061(2) 0.061(2) 0.052(2) 0.0056(19) 0.0161(19) 0.0111(19)
C42 0.062(2) 0.058(2) 0.049(2) 0.0061(19) 0.0125(19) 0.0025(19)
O43 0.0728(19) 0.095(2) 0.069(2) 0.0304(18) 0.0229(16) 0.0248(18)
N44 0.066(2) 0.0576(19) 0.046(2) 0.0138(17) 0.0113(17) 0.0105(16)
C45 0.065(2) 0.051(2) 0.044(2) 0.0126(18) 0.0098(18) 0.0024(18)
C46 0.064(2) 0.083(3) 0.058(3) 0.014(2) 0.011(2) 0.015(2)
C47 0.073(3) 0.089(3) 0.057(3) 0.027(2) 0.009(2) 0.023(2)
C48 0.088(3) 0.064(2) 0.047(2) 0.024(2) 0.017(2) 0.015(2)
C49 0.073(3) 0.068(3) 0.067(3) 0.013(2) 0.022(2) 0.011(2)
C50 0.064(2) 0.061(2) 0.054(2) 0.015(2) 0.0065(19) 0.007(2)
O51 0.114(3) 0.099(2) 0.067(2) 0.033(2) 0.035(2) 0.038(2)
C52 0.143(5) 0.127(5) 0.082(4) 0.055(4) 0.030(4) 0.060(4)
C53 0.053(2) 0.055(2) 0.052(2) 0.0075(17) 0.0038(17) 0.0031(18)
C54 0.076(3) 0.060(2) 0.067(3) 0.019(2) 0.019(2) 0.007(2)
C55 0.100(4) 0.091(3) 0.068(3) 0.031(3) 0.026(3) 0.003(3)
C56 0.086(3) 0.112(4) 0.070(3) 0.016(3) 0.026(3) 0.021(3)
C57 0.089(3) 0.074(3) 0.078(3) 0.002(3) 0.010(3) 0.022(3)
C58 0.084(3) 0.056(2) 0.065(3) 0.005(2) 0.005(2) 0.007(2)
C59 0.057(2) 0.053(2) 0.056(2) 0.0001(17) 0.0122(19) -0.0021(19)
C60 0.054(2) 0.067(3) 0.059(3) 0.0094(19) 0.0129(19) -0.004(2)
C61 0.057(2) 0.062(2) 0.049(2) 0.0030(18) 0.0180(18) -0.0036(19)
C62 0.057(2) 0.0445(19) 0.048(2) -0.0007(16) 0.0082(18) -0.0013(17)
C63 0.068(2) 0.056(2) 0.064(3) 0.0151(19) 0.021(2) 0.004(2)
C64 0.065(2) 0.055(2) 0.056(3) 0.0050(18) 0.020(2) 0.0077(19)
C65 0.061(2) 0.058(2) 0.066(3) 0.0106(19) 0.015(2) -0.001(2)
C66 0.065(2) 0.067(3) 0.057(3) 0.011(2) 0.015(2) 0.005(2)
C67 0.072(3) 0.070(3) 0.063(3) 0.021(2) 0.014(2) 0.005(2)
O68 0.118(3) 0.124(3) 0.082(3) 0.072(3) 0.041(2) 0.028(2)
O69 0.0748(18) 0.0579(16) 0.0579(17) 0.0116(14) 0.0196(14) 0.0082(13)
C70 0.061(2) 0.056(2) 0.065(3) 0.0062(19) 0.015(2) 0.005(2)
C71 0.060(2) 0.054(2) 0.058(3) 0.0060(19) 0.004(2) 0.0012(19)
O72 0.0680(19) 0.090(2) 0.085(2) 0.0241(17) 0.0156(17) 0.0182(19)
N73 0.068(2) 0.0568(19) 0.056(2) 0.0148(17) 0.0104(18) 0.0085(17)
C74 0.063(2) 0.050(2) 0.047(2) 0.0104(18) 0.0020(18) 0.0008(17)
C75 0.065(3) 0.077(3) 0.053(2) 0.014(2) 0.004(2) 0.010(2)
C76 0.070(3) 0.081(3) 0.058(3) 0.001(2) 0.007(2) 0.006(2)
C77 0.083(3) 0.055(2) 0.047(2) -0.001(2) 0.002(2) 0.0060(19)
C78 0.070(3) 0.063(2) 0.057(3) 0.010(2) -0.011(2) 0.005(2)
C79 0.061(2) 0.064(2) 0.058(3) 0.0044(19) 0.002(2) -0.002(2)
O80 0.108(3) 0.085(2) 0.062(2) -0.0071(19) 0.0049(19) 0.0176(18)
C81 0.136(5) 0.092(4) 0.080(4) -0.013(4) 0.037(4) 0.010(3)
C82 0.062(2) 0.057(2) 0.056(2) 0.0113(18) 0.0075(19) -0.0008(19)
C83 0.094(3) 0.054(2) 0.069(3) 0.022(2) 0.015(3) 0.003(2)
C84 0.118(4) 0.068(3) 0.086(4) 0.024(3) 0.030(3) 0.019(3)
C85 0.118(4) 0.096(4) 0.068(3) 0.032(3) 0.034(3) 0.022(3)
C86 0.130(5) 0.079(3) 0.069(3) 0.042(3) 0.032(3) 0.005(3)
C87 0.096(3) 0.065(3) 0.066(3) 0.020(2) 0.018(3) 0.009(2)

loop_
_atom_type_symbol
_atom_type_description
_atom_type_scat_dispersion_real
_atom_type_scat_dispersion_imag
_atom_type_scat_source
C C 0.0033 0.0016 'International Tables Vol C Tables 4.2.6.8 and 6.1.1.4'
H H 0.0000 0.0000 'International Tables Vol C Tables 4.2.6.8 and 6.1.1.4'
N N 0.0061 0.0033 'International Tables Vol C Tables 4.2.6.8 and 6.1.1.4'
O O 0.0106 0.0060 'International Tables Vol C Tables 4.2.6.8 and 6.1.1.4'

loop_
_geom_angle_atom_site_label_1
_geom_angle_atom_site_label_2
_geom_angle_atom_site_label_3
_geom_angle_site_symmetry_1
_geom_angle_site_symmetry_3
_geom_angle
_geom_angle_publ_flag
C2 C1 C6 . . 116.9(4) ?
C2 C1 C7 . . 120.4(3) ?
C6 C1 C7 . . 122.7(4) ?
C1 C2 H2 . . 118.7 ?
C3 C2 C1 . . 122.5(4) ?
C3 C2 H2 . . 118.7 ?
C2 C3 H3 . . 120.3 ?
C4 C3 C2 . . 119.5(4) ?
C4 C3 H3 . . 120.3 ?
C3 C4 C5 . . 119.5(4) ?
O11 C4 C3 . . 116.0(3) ?
O11 C4 C5 . . 124.5(3) ?
C4 C5 H5 . . 119.9 ?
C6 C5 C4 . . 120.3(4) ?
C6 C5 H5 . . 119.9 ?
C1 C6 H6 . . 119.3 ?
C5 C6 C1 . . 121.3(4) ?
C5 C6 H6 . . 119.3 ?
C1 C7 H7 . . 115.3 ?
C8 C7 C1 . . 129.5(4) ?
C8 C7 H7 . . 115.3 ?
C7 C8 H8 . . 119.0 ?
C7 C8 C9 . . 122.0(4) ?
C9 C8 H8 . . 119.0 ?
C8 C9 C24 . . 119.3(4) ?
O10 C9 C8 . . 120.9(4) ?
O10 C9 C24 . . 119.8(4) ?
C4 O11 C12 . . 118.2(3) ?
O11 C12 H12A . . 109.5 ?
O11 C12 H12B . . 109.5 ?
O11 C12 C13 . . 110.6(3) ?
H12A C12 H12B . . 108.1 ?
C13 C12 H12A . . 109.5 ?
C13 C12 H12B . . 109.5 ?
O14 C13 C12 . . 118.1(4) ?
O14 C13 N15 . . 125.9(4) ?
N15 C13 C12 . . 116.0(4) ?
C13 N15 H15 . . 115(4) ?
C13 N15 C16 . . 129.2(4) ?
C16 N15 H15 . . 114(4) ?
C17 C16 N15 . . 118.0(4) ?
C17 C16 C21 . . 118.1(4) ?
C21 C16 N15 . . 123.9(4) ?
C16 C17 H17 . . 119.4 ?
C18 C17 C16 . . 121.2(4) ?
C18 C17 H17 . . 119.4 ?
C17 C18 H18 . . 119.6 ?
C17 C18 C19 . . 120.8(4) ?
C19 C18 H18 . . 119.6 ?
C18 C19 O22 . . 116.1(4) ?
C20 C19 C18 . . 119.1(4) ?
C20 C19 O22 . . 124.8(4) ?
C19 C20 H20 . . 119.9 ?
C19 C20 C21 . . 120.1(4) ?
C21 C20 H20 . . 119.9 ?
C16 C21 H21 . . 119.6 ?
C20 C21 C16 . . 120.8(4) ?
C20 C21 H21 . . 119.6 ?
C19 O22 C23 . . 117.4(4) ?
O22 C23 H23A . . 109.5 ?
O22 C23 H23B . . 109.5 ?
O22 C23 H23C . . 109.5 ?
H23A C23 H23B . . 109.5 ?
H23A C23 H23C . . 109.5 ?
H23B C23 H23C . . 109.5 ?
C25 C24 C9 . . 121.4(4) ?
C29 C24 C9 . . 120.2(4) ?
C29 C24 C25 . . 118.4(4) ?
C24 C25 H25 . . 120.3 ?
C26 C25 C24 . . 119.4(5) ?
C26 C25 H25 . . 120.3 ?
C25 C26 H26 . . 119.0 ?
C27 C26 C25 . . 122.0(5) ?
C27 C26 H26 . . 119.0 ?
C26 C27 H27 . . 120.4 ?
C26 C27 C28 . . 119.3(5) ?
C28 C27 H27 . . 120.4 ?
C27 C28 H28 . . 120.1 ?
C27 C28 C29 . . 119.9(5) ?
C29 C28 H28 . . 120.1 ?
C24 C29 H29 . . 119.5 ?
C28 C29 C24 . . 121.0(5) ?
C28 C29 H29 . . 119.5 ?
C89 C88 C93 . . 117.1(4) ?
C89 C88 C94 . . 123.1(4) ?
C93 C88 C94 . . 119.7(3) ?
C88 C89 H89 . . 119.5 ?
C90 C89 C88 . . 121.1(4) ?
C90 C89 H89 . . 119.5 ?
C89 C90 H90 . . 119.7 ?
C89 C90 C91 . . 120.6(4) ?
C91 C90 H90 . . 119.7 ?
C92 C91 C90 . . 119.4(4) ?
O98 C91 C90 . . 124.9(3) ?
O98 C91 C92 . . 115.7(3) ?
C91 C92 H92 . . 120.3 ?
C93 C92 C91 . . 119.4(4) ?
C93 C92 H92 . . 120.3 ?
C88 C93 H93 . . 118.8 ?
C92 C93 C88 . . 122.4(4) ?
C92 C93 H93 . . 118.8 ?
C88 C94 H94 . . 115.6 ?
C95 C94 C88 . . 128.8(4) ?
C95 C94 H94 . . 115.6 ?
C94 C95 H95 . . 119.6 ?
C94 C95 C96 . . 120.9(4) ?
C96 C95 H95 . . 119.6 ?
C95 C96 C111 . . 118.8(4) ?
O97 C96 C95 . . 121.5(4) ?
O97 C96 C111 . . 119.7(4) ?
C91 O98 C99 . . 118.1(3) ?
O98 C99 H99A . . 109.5 ?
O98 C99 H99B . . 109.5 ?
O98 C99 C100 . . 110.7(3) ?
H99A C99 H99B . . 108.1 ?
C100 C99 H99A . . 109.5 ?
C100 C99 H99B . . 109.5 ?
O101 C100 C99 . . 118.5(4) ?
O101 C100 N102 . . 125.9(4) ?
N102 C100 C99 . . 115.6(4) ?
C100 N102 H102 . . 112(3) ?
C100 N102 C103 . . 129.1(4) ?
C103 N102 H102 . . 118(3) ?
C104 C103 N102 . . 117.7(4) ?
C108 C103 N102 . . 124.4(4) ?
C108 C103 C104 . . 117.9(4) ?
C103 C104 H104 . . 119.3 ?
C105 C104 C103 . . 121.4(4) ?
C105 C104 H104 . . 119.3 ?
C104 C105 H105 . . 120.1 ?
C104 C105 C106 . . 119.8(5) ?
C106 C105 H105 . . 120.1 ?
C107 C106 C105 . . 119.4(4) ?
C107 C106 O109 . . 125.6(4) ?
O109 C106 C105 . . 115.0(4) ?
C106 C107 H107 . . 119.6 ?
C106 C107 C108 . . 120.7(4) ?
C108 C107 H107 . . 119.6 ?
C103 C108 C107 . . 120.6(4) ?
C103 C108 H108 . . 119.7 ?
C107 C108 H108 . . 119.7 ?
C106 O109 C110 . . 118.1(4) ?
O109 C110 H11A . . 109.5 ?
O109 C110 H11B . . 109.5 ?
O109 C110 H11C . . 109.5 ?
H11A C110 H11B . . 109.5 ?
H11A C110 H11C . . 109.5 ?
H11B C110 H11C . . 109.5 ?
C112 C111 C96 . . 121.9(4) ?
C112 C111 C116 . . 119.3(4) ?
C116 C111 C96 . . 118.8(4) ?
C111 C112 H112 . . 119.6 ?
C111 C112 C113 . . 120.7(5) ?
C113 C112 H112 . . 119.6 ?
C112 C113 H113 . . 120.0 ?
C112 C113 C114 . . 120.0(5) ?
C114 C113 H113 . . 120.0 ?
C113 C114 H114 . . 120.3 ?
C115 C114 C113 . . 119.4(5) ?
C115 C114 H114 . . 120.3 ?
C114 C115 H115 . . 119.8 ?
C114 C115 C116 . . 120.4(5) ?
C116 C115 H115 . . 119.8 ?
C111 C116 H116 . . 119.9 ?
C115 C116 C111 . . 120.2(5) ?
C115 C116 H116 . . 119.9 ?
C31 C30 C35 . . 117.2(3) ?
C31 C30 C36 . . 122.2(4) ?
C35 C30 C36 . . 120.6(3) ?
C30 C31 H31 . . 119.5 ?
C32 C31 C30 . . 121.0(4) ?
C32 C31 H31 . . 119.5 ?
C31 C32 H32 . . 119.7 ?
C31 C32 C33 . . 120.6(4) ?
C33 C32 H32 . . 119.7 ?
C32 C33 C34 . . 119.5(4) ?
O40 C33 C32 . . 124.8(3) ?
O40 C33 C34 . . 115.7(3) ?
C33 C34 H34 . . 120.3 ?
C35 C34 C33 . . 119.3(4) ?
C35 C34 H34 . . 120.3 ?
C30 C35 H35 . . 118.8 ?
C34 C35 C30 . . 122.3(4) ?
C34 C35 H35 . . 118.8 ?
C30 C36 H36 . . 115.7 ?
C37 C36 C30 . . 128.5(4) ?
C37 C36 H36 . . 115.7 ?
C36 C37 H37 . . 119.4 ?
C36 C37 C38 . . 121.2(4) ?
C38 C37 H37 . . 119.4 ?
C37 C38 C53 . . 118.0(4) ?
O39 C38 C37 . . 122.1(4) ?
O39 C38 C53 . . 119.9(4) ?
C33 O40 C41 . . 118.3(3) ?
O40 C41 H41A . . 109.6 ?
O40 C41 H41B . . 109.6 ?
O40 C41 C42 . . 110.3(3) ?
H41A C41 H41B . . 108.1 ?
C42 C41 H41A . . 109.6 ?
C42 C41 H41B . . 109.6 ?
O43 C42 C41 . . 118.8(4) ?
O43 C42 N44 . . 125.1(4) ?
N44 C42 C41 . . 116.1(3) ?
C42 N44 H44 . . 110(3) ?
C42 N44 C45 . . 127.1(3) ?
C45 N44 H44 . . 122(3) ?
C46 C45 N44 . . 122.1(4) ?
C46 C45 C50 . . 119.3(4) ?
C50 C45 N44 . . 118.6(3) ?
C45 C46 H46 . . 119.6 ?
C45 C46 C47 . . 120.7(4) ?
C47 C46 H46 . . 119.6 ?
C46 C47 H47 . . 119.8 ?
C48 C47 C46 . . 120.3(4) ?
C48 C47 H47 . . 119.8 ?
C47 C48 C49 . . 119.3(4) ?
C47 C48 O51 . . 125.0(4) ?
O51 C48 C49 . . 115.7(4) ?
C48 C49 H49 . . 119.7 ?
C50 C49 C48 . . 120.6(4) ?
C50 C49 H49 . . 119.7 ?
C45 C50 H50 . . 120.1 ?
C49 C50 C45 . . 119.8(4) ?
C49 C50 H50 . . 120.1 ?
C48 O51 C52 . . 116.9(4) ?
O51 C52 H52C . . 109.5 ?
O51 C52 H52A . . 109.5 ?
O51 C52 H52B . . 109.5 ?
H52C C52 H52A . . 109.5 ?
H52C C52 H52B . . 109.5 ?
H52A C52 H52B . . 109.5 ?
C54 C53 C38 . . 123.1(4) ?
C54 C53 C58 . . 118.7(4) ?
C58 C53 C38 . . 118.2(4) ?
C53 C54 H54 . . 119.5 ?
C53 C54 C55 . . 120.9(4) ?
C55 C54 H54 . . 119.5 ?
C54 C55 H55 . . 120.0 ?
C54 C55 C56 . . 119.9(5) ?
C56 C55 H55 . . 120.0 ?
C55 C56 H56 . . 120.4 ?
C57 C56 C55 . . 119.2(5) ?
C57 C56 H56 . . 120.4 ?
C56 C57 H57 . . 119.7 ?
C58 C57 C56 . . 120.6(5) ?
C58 C57 H57 . . 119.7 ?
C53 C58 H58 . . 119.7 ?
C57 C58 C53 . . 120.6(4) ?
C57 C58 H58 . . 119.7 ?
C60 C59 C64 . . 117.6(4) ?
C60 C59 C65 . . 119.7(3) ?
C64 C59 C65 . . 122.7(4) ?
C59 C60 H60 . . 118.9 ?
C61 C60 C59 . . 122.1(4) ?
C61 C60 H60 . . 118.9 ?
C60 C61 H61 . . 120.5 ?
C60 C61 C62 . . 119.1(4) ?
C62 C61 H61 . . 120.5 ?
C61 C62 C63 . . 119.9(4) ?
O69 C62 C61 . . 115.4(3) ?
O69 C62 C63 . . 124.7(3) ?
C62 C63 H63 . . 120.0 ?
C64 C63 C62 . . 120.1(4) ?
C64 C63 H63 . . 120.0 ?
C59 C64 H64 . . 119.4 ?
C63 C64 C59 . . 121.1(4) ?
C63 C64 H64 . . 119.4 ?
C59 C65 H65 . . 115.6 ?
C66 C65 C59 . . 128.8(4) ?
C66 C65 H65 . . 115.6 ?
C65 C66 H66 . . 119.1 ?
C65 C66 C67 . . 121.8(4) ?
C67 C66 H66 . . 119.1 ?
C66 C67 C82 . . 119.4(4) ?
O68 C67 C66 . . 120.9(4) ?
O68 C67 C82 . . 119.7(4) ?
C62 O69 C70 . . 118.9(3) ?
O69 C70 H70A . . 109.7 ?
O69 C70 H70B . . 109.7 ?
O69 C70 C71 . . 109.6(3) ?
H70A C70 H70B . . 108.2 ?
C71 C70 H70A . . 109.7 ?
C71 C70 H70B . . 109.7 ?
O72 C71 C70 . . 118.8(4) ?
O72 C71 N73 . . 125.7(4) ?
N73 C71 C70 . . 115.5(3) ?
C71 N73 H73 . . 116(3) ?
C71 N73 C74 . . 128.6(4) ?
C74 N73 H73 . . 116(3) ?
C75 C74 N73 . . 118.7(3) ?
C75 C74 C79 . . 118.4(4) ?
C79 C74 N73 . . 122.8(4) ?
C74 C75 H75 . . 118.9 ?
C74 C75 C76 . . 122.2(4) ?
C76 C75 H75 . . 118.9 ?
C75 C76 H76 . . 120.4 ?
C77 C76 C75 . . 119.3(4) ?
C77 C76 H76 . . 120.4 ?
C76 C77 C78 . . 119.4(4) ?
C76 C77 O80 . . 124.1(4) ?
O80 C77 C78 . . 116.5(4) ?
C77 C78 H78 . . 119.5 ?
C77 C78 C79 . . 121.0(4) ?
C79 C78 H78 . . 119.5 ?
C74 C79 H79 . . 120.2 ?
C78 C79 C74 . . 119.6(4) ?
C78 C79 H79 . . 120.2 ?
C77 O80 C81 . . 117.2(4) ?
O80 C81 H81A . . 109.5 ?
O80 C81 H81B . . 109.5 ?
O80 C81 H81C . . 109.5 ?
H81A C81 H81B . . 109.5 ?
H81A C81 H81C . . 109.5 ?
H81B C81 H81C . . 109.5 ?
C83 C82 C67 . . 118.5(4) ?
C83 C82 C87 . . 118.8(4) ?
C87 C82 C67 . . 122.7(4) ?
C82 C83 H83 . . 119.3 ?
C84 C83 C82 . . 121.3(4) ?
C84 C83 H83 . . 119.3 ?
C83 C84 H84 . . 120.2 ?
C85 C84 C83 . . 119.6(5) ?
C85 C84 H84 . . 120.2 ?
C84 C85 H85 . . 120.1 ?
C86 C85 C84 . . 119.8(5) ?
C86 C85 H85 . . 120.1 ?
C85 C86 H86 . . 119.5 ?
C85 C86 C87 . . 120.9(5) ?
C87 C86 H86 . . 119.5 ?
C82 C87 C86 . . 119.5(4) ?
C82 C87 H87 . . 120.2 ?
C86 C87 H87 . . 120.2 ?

loop_
_geom_bond_atom_site_label_1
_geom_bond_atom_site_label_2
_geom_bond_site_symmetry_2
_geom_bond_distance
_geom_bond_publ_flag
C1 C2 . 1.391(6) ?
C1 C6 . 1.396(5) ?
C1 C7 . 1.462(6) ?
C2 H2 . 0.9300 ?
C2 C3 . 1.381(6) ?
C3 H3 . 0.9300 ?
C3 C4 . 1.379(5) ?
C4 C5 . 1.391(5) ?
C4 O11 . 1.368(4) ?
C5 H5 . 0.9300 ?
C5 C6 . 1.382(6) ?
C6 H6 . 0.9300 ?
C7 H7 . 0.9300 ?
C7 C8 . 1.316(6) ?
C8 H8 . 0.9300 ?
C8 C9 . 1.471(6) ?
C9 O10 . 1.230(5) ?
C9 C24 . 1.491(6) ?
O11 C12 . 1.425(4) ?
C12 H12A . 0.9700 ?
C12 H12B . 0.9700 ?
C12 C13 . 1.510(5) ?
C13 O14 . 1.230(5) ?
C13 N15 . 1.330(5) ?
N15 H15 . 0.85(5) ?
N15 C16 . 1.419(5) ?
C16 C17 . 1.378(5) ?
C16 C21 . 1.390(5) ?
C17 H17 . 0.9300 ?
C17 C18 . 1.369(6) ?
C18 H18 . 0.9300 ?
C18 C19 . 1.381(6) ?
C19 C20 . 1.372(6) ?
C19 O22 . 1.382(5) ?
C20 H20 . 0.9300 ?
C20 C21 . 1.388(6) ?
C21 H21 . 0.9300 ?
O22 C23 . 1.414(5) ?
C23 H23A . 0.9600 ?
C23 H23B . 0.9600 ?
C23 H23C . 0.9600 ?
C24 C25 . 1.393(6) ?
C24 C29 . 1.392(6) ?
C25 H25 . 0.9300 ?
C25 C26 . 1.380(7) ?
C26 H26 . 0.9300 ?
C26 C27 . 1.363(8) ?
C27 H27 . 0.9300 ?
C27 C28 . 1.377(8) ?
C28 H28 . 0.9300 ?
C28 C29 . 1.386(7) ?
C29 H29 . 0.9300 ?
C88 C89 . 1.391(5) ?
C88 C93 . 1.399(6) ?
C88 C94 . 1.461(5) ?
C89 H89 . 0.9300 ?
C89 C90 . 1.382(5) ?
C90 H90 . 0.9300 ?
C90 C91 . 1.387(5) ?
C91 C92 . 1.386(5) ?
C91 O98 . 1.367(4) ?
C92 H92 . 0.9300 ?
C92 C93 . 1.376(6) ?
C93 H93 . 0.9300 ?
C94 H94 . 0.9300 ?
C94 C95 . 1.327(6) ?
C95 H95 . 0.9300 ?
C95 C96 . 1.471(6) ?
C96 O97 . 1.238(5) ?
C96 C111 . 1.506(6) ?
O98 C99 . 1.421(5) ?
C99 H99A . 0.9700 ?
C99 H99B . 0.9700 ?
C99 C100 . 1.519(5) ?
C100 O101 . 1.219(5) ?
C100 N102 . 1.343(5) ?
N102 H102 . 0.86(4) ?
N102 C103 . 1.411(5) ?
C103 C104 . 1.385(6) ?
C103 C108 . 1.382(6) ?
C104 H104 . 0.9300 ?
C104 C105 . 1.376(6) ?
C105 H105 . 0.9300 ?
C105 C106 . 1.387(6) ?
C106 C107 . 1.360(6) ?
C106 O109 . 1.379(5) ?
C107 H107 . 0.9300 ?
C107 C108 . 1.390(6) ?
C108 H108 . 0.9300 ?
O109 C110 . 1.403(5) ?
C110 H11A . 0.9600 ?
C110 H11B . 0.9600 ?
C110 H11C . 0.9600 ?
C111 C112 . 1.367(6) ?
C111 C116 . 1.386(6) ?
C112 H112 . 0.9300 ?
C112 C113 . 1.381(7) ?
C113 H113 . 0.9300 ?
C113 C114 . 1.386(8) ?
C114 H114 . 0.9300 ?
C114 C115 . 1.373(7) ?
C115 H115 . 0.9300 ?
C115 C116 . 1.381(7) ?
C116 H116 . 0.9300 ?
C30 C31 . 1.399(5) ?
C30 C35 . 1.400(5) ?
C30 C36 . 1.456(5) ?
C31 H31 . 0.9300 ?
C31 C32 . 1.377(5) ?
C32 H32 . 0.9300 ?
C32 C33 . 1.389(5) ?
C33 C34 . 1.390(5) ?
C33 O40 . 1.366(4) ?
C34 H34 . 0.9300 ?
C34 C35 . 1.374(5) ?
C35 H35 . 0.9300 ?
C36 H36 . 0.9300 ?
C36 C37 . 1.328(6) ?
C37 H37 . 0.9300 ?
C37 C38 . 1.470(6) ?
C38 O39 . 1.223(5) ?
C38 C53 . 1.501(6) ?
O40 C41 . 1.418(5) ?
C41 H41A . 0.9700 ?
C41 H41B . 0.9700 ?
C41 C42 . 1.514(5) ?
C42 O43 . 1.221(5) ?
C42 N44 . 1.345(5) ?
N44 H44 . 0.83(2) ?
N44 C45 . 1.419(5) ?
C45 C46 . 1.383(6) ?
C45 C50 . 1.388(6) ?
C46 H46 . 0.9300 ?
C46 C47 . 1.382(6) ?
C47 H47 . 0.9300 ?
C47 C48 . 1.372(7) ?
C48 C49 . 1.391(6) ?
C48 O51 . 1.375(5) ?
C49 H49 . 0.9300 ?
C49 C50 . 1.384(6) ?
C50 H50 . 0.9300 ?
O51 C52 . 1.429(6) ?
C52 H52C . 0.9600 ?
C52 H52A . 0.9600 ?
C52 H52B . 0.9600 ?
C53 C54 . 1.375(6) ?
C53 C58 . 1.390(6) ?
C54 H54 . 0.9300 ?
C54 C55 . 1.380(6) ?
C55 H55 . 0.9300 ?
C55 C56 . 1.389(7) ?
C56 H56 . 0.9300 ?
C56 C57 . 1.376(7) ?
C57 H57 . 0.9300 ?
C57 C58 . 1.373(7) ?
C58 H58 . 0.9300 ?
C59 C60 . 1.390(6) ?
C59 C64 . 1.396(5) ?
C59 C65 . 1.460(6) ?
C60 H60 . 0.9300 ?
C60 C61 . 1.383(6) ?
C61 H61 . 0.9300 ?
C61 C62 . 1.385(5) ?
C62 C63 . 1.391(6) ?
C62 O69 . 1.374(5) ?
C63 H63 . 0.9300 ?
C63 C64 . 1.376(6) ?
C64 H64 . 0.9300 ?
C65 H65 . 0.9300 ?
C65 C66 . 1.319(6) ?
C66 H66 . 0.9300 ?
C66 C67 . 1.475(6) ?
C67 O68 . 1.223(5) ?
C67 C82 . 1.490(6) ?
O69 C70 . 1.422(5) ?
C70 H70A . 0.9700 ?
C70 H70B . 0.9700 ?
C70 C71 . 1.516(6) ?
C71 O72 . 1.226(5) ?
C71 N73 . 1.340(5) ?
N73 H73 . 0.86(4) ?
N73 C74 . 1.417(5) ?
C74 C75 . 1.375(6) ?
C74 C79 . 1.394(5) ?
C75 H75 . 0.9300 ?
C75 C76 . 1.384(6) ?
C76 H76 . 0.9300 ?
C76 C77 . 1.375(6) ?
C77 C78 . 1.386(6) ?
C77 O80 . 1.376(5) ?
C78 H78 . 0.9300 ?
C78 C79 . 1.387(6) ?
C79 H79 . 0.9300 ?
O80 C81 . 1.406(6) ?
C81 H81A . 0.9600 ?
C81 H81B . 0.9600 ?
C81 H81C . 0.9600 ?
C82 C83 . 1.385(6) ?
C82 C87 . 1.386(6) ?
C83 H83 . 0.9300 ?
C83 C84 . 1.380(7) ?
C84 H84 . 0.9300 ?
C84 C85 . 1.377(7) ?
C85 H85 . 0.9300 ?
C85 C86 . 1.370(7) ?
C86 H86 . 0.9300 ?
C86 C87 . 1.393(7) ?
C87 H87 . 0.9300 ?

loop_
_geom_hbond_atom_site_label_D
_geom_hbond_atom_site_label_H
_geom_hbond_atom_site_label_A
_geom_hbond_site_symmetry_D
_geom_hbond_site_symmetry_H
_geom_hbond_site_symmetry_A
_geom_hbond_distance_DH
_geom_hbond_distance_HA
_geom_hbond_distance_DA
_geom_hbond_angle_DHA
_geom_hbond_publ_flag
N15 H15 O11 1_555 1_555 1_555 0.84(5) 2.14(5) 2.602(4) 115(4) y
N44 H44 O40 1_555 1_555 1_555 0.83(3) 2.11(3) 2.605(4) 118(3) y
N73 H73 O69 1_555 1_555 1_555 0.86(4) 2.12(4) 2.579(4) 113(3) y
N102 H102 O98 1_555 1_555 1_555 0.86(4) 2.09(4) 2.603(4) 118(3) y
C7 H7 O10 1_555 1_555 1_555 0.93 2.47 2.807(5) 101 y
C21 H21 O14 1_555 1_555 1_555 0.93 2.32 2.925(5) 122 y
C36 H36 O39 1_555 1_555 1_555 0.93 2.47 2.811(6) 102 y
C46 H46 O43 1_555 1_555 1_555 0.93 2.47 2.964(5) 113 y
C65 H65 O68 1_555 1_555 1_555 0.93 2.46 2.803(6) 102 y
C79 H79 O72 1_555 1_555 1_555 0.93 2.48 2.992(5) 115 y
C94 H94 O97 1_555 1_555 1_555 0.93 2.46 2.804(6) 102 y
C108 H108 O101 1_555 1_555 1_555 0.93 2.33 2.934(5) 122 y
C31 H31 O14 1_555 1_555 1_555 0.93 2.57 3.494(5) 175 y
C56 H56 O109 1_555 1_555 4_464 0.93 2.57 3.487(6) 167 y
C75 H75 O97 1_555 1_555 1_545 0.93 2.57 3.409(6) 151 y
C114 H114 O51 1_555 1_555 4_564 0.93 2.56 3.444(7) 159 y
C12 H12A Cg7 1_555 1_555 1_565 0.97 2.81 3.522(4) 131 y
C23 H23A Cg8 1_555 1_555 1_565 0.96 2.72 3.669(5) 168 y
C41 H41B Cg10 1_555 1_555 3_445 0.97 2.84 3.592(4) 135 y
C70 H70A Cg1 1_555 1_555 1_555 0.97 2.92 3.667(5) 135 y
C99 H99B Cg4 1_555 1_555 3_545 0.97 2.80 3.517(4) 131 y
C110 H11C Cg5 1_555 1_555 3_545 0.96 2.64 3.569(5) 162 y

loop_
_geom_torsion_atom_site_label_1
_geom_torsion_atom_site_label_2
_geom_torsion_atom_site_label_3
_geom_torsion_atom_site_label_4
_geom_torsion_site_symmetry_1
_geom_torsion_site_symmetry_2
_geom_torsion_site_symmetry_3
_geom_torsion_site_symmetry_4
_geom_torsion
_geom_torsion_publ_flag
C1 C2 C3 C4 . . . . -1.7(6) ?
C1 C7 C8 C9 . . . . -173.2(4) ?
C2 C1 C6 C5 . . . . -0.8(6) ?
C2 C1 C7 C8 . . . . 175.4(4) ?
C2 C3 C4 C5 . . . . -0.5(6) ?
C2 C3 C4 O11 . . . . 179.0(3) ?
C3 C4 C5 C6 . . . . 2.0(6) ?
C3 C4 O11 C12 . . . . 177.8(3) ?
C4 C5 C6 C1 . . . . -1.3(6) ?
C4 O11 C12 C13 . . . . 172.3(3) ?
C5 C4 O11 C12 . . . . -2.7(6) ?
C6 C1 C2 C3 . . . . 2.3(6) ?
C6 C1 C7 C8 . . . . -0.7(7) ?
C7 C1 C2 C3 . . . . -173.9(4) ?
C7 C1 C6 C5 . . . . 175.4(4) ?
C7 C8 C9 O10 . . . . 10.1(7) ?
C7 C8 C9 C24 . . . . -171.9(4) ?
C8 C9 C24 C25 . . . . 30.9(6) ?
C8 C9 C24 C29 . . . . -151.9(4) ?
C9 C24 C25 C26 . . . . 174.1(4) ?
C9 C24 C29 C28 . . . . -175.7(4) ?
O10 C9 C24 C25 . . . . -151.0(5) ?
O10 C9 C24 C29 . . . . 26.1(6) ?
O11 C4 C5 C6 . . . . -177.5(4) ?
O11 C12 C13 O14 . . . . 177.5(3) ?
O11 C12 C13 N15 . . . . -3.6(5) ?
C12 C13 N15 C16 . . . . -173.1(4) ?
C13 N15 C16 C17 . . . . 174.5(4) ?
C13 N15 C16 C21 . . . . -6.1(7) ?
O14 C13 N15 C16 . . . . 5.6(7) ?
N15 C16 C17 C18 . . . . 179.0(4) ?
N15 C16 C21 C20 . . . . -179.4(4) ?
C16 C17 C18 C19 . . . . -0.1(8) ?
C17 C16 C21 C20 . . . . 0.0(6) ?
C17 C18 C19 C20 . . . . 1.1(7) ?
C17 C18 C19 O22 . . . . -178.5(4) ?
C18 C19 C20 C21 . . . . -1.6(6) ?
C18 C19 O22 C23 . . . . -175.3(4) ?
C19 C20 C21 C16 . . . . 1.0(6) ?
C20 C19 O22 C23 . . . . 5.1(6) ?
C21 C16 C17 C18 . . . . -0.5(7) ?
O22 C19 C20 C21 . . . . 178.0(4) ?
C24 C25 C26 C27 . . . . 2.7(8) ?
C25 C24 C29 C28 . . . . 1.5(7) ?
C25 C26 C27 C28 . . . . -0.5(8) ?
C26 C27 C28 C29 . . . . -1.2(8) ?
C27 C28 C29 C24 . . . . 0.7(8) ?
C29 C24 C25 C26 . . . . -3.1(7) ?
C88 C89 C90 C91 . . . . 0.7(6) ?
C88 C94 C95 C96 . . . . 172.1(4) ?
C89 C88 C93 C92 . . . . -2.3(6) ?
C89 C88 C94 C95 . . . . 2.7(7) ?
C89 C90 C91 C92 . . . . -1.7(6) ?
C89 C90 C91 O98 . . . . 177.9(4) ?
C90 C91 C92 C93 . . . . 0.7(6) ?
C90 C91 O98 C99 . . . . 0.6(6) ?
C91 C92 C93 C88 . . . . 1.4(6) ?
C91 O98 C99 C100 . . . . -170.4(3) ?
C92 C91 O98 C99 . . . . -179.8(3) ?
C93 C88 C89 C90 . . . . 1.3(6) ?
C93 C88 C94 C95 . . . . -173.7(4) ?
C94 C88 C89 C90 . . . . -175.2(4) ?
C94 C88 C93 C92 . . . . 174.3(4) ?
C94 C95 C96 O97 . . . . -6.8(7) ?
C94 C95 C96 C111 . . . . 175.3(4) ?
C95 C96 C111 C112 . . . . -32.9(6) ?
C95 C96 C111 C116 . . . . 149.0(4) ?
C96 C111 C112 C113 . . . . -175.7(4) ?
C96 C111 C116 C115 . . . . 178.5(4) ?
O97 C96 C111 C112 . . . . 149.1(5) ?
O97 C96 C111 C116 . . . . -29.0(6) ?
O98 C91 C92 C93 . . . . -178.9(4) ?
O98 C99 C100 O101 . . . . -177.7(4) ?
O98 C99 C100 N102 . . . . 1.7(5) ?
C99 C100 N102 C103 . . . . 175.1(4) ?
C100 N102 C103 C104 . . . . -176.3(4) ?
C100 N102 C103 C108 . . . . 3.3(7) ?
O101 C100 N102 C103 . . . . -5.6(7) ?
N102 C103 C104 C105 . . . . -178.7(5) ?
N102 C103 C108 C107 . . . . 179.3(4) ?
C103 C104 C105 C106 . . . . -0.8(8) ?
C104 C103 C108 C107 . . . . -1.1(7) ?
C104 C105 C106 C107 . . . . -0.6(8) ?
C104 C105 C106 O109 . . . . 179.3(5) ?
C105 C106 C107 C108 . . . . 1.1(7) ?
C105 C106 O109 C110 . . . . 168.8(5) ?
C106 C107 C108 C103 . . . . -0.3(7) ?
C107 C106 O109 C110 . . . . -11.4(7) ?
C108 C103 C104 C105 . . . . 1.6(7) ?
O109 C106 C107 C108 . . . . -178.7(4) ?
C111 C112 C113 C114 . . . . -2.6(8) ?
C112 C111 C116 C115 . . . . 0.4(7) ?
C112 C113 C114 C115 . . . . 0.2(8) ?
C113 C114 C115 C116 . . . . 2.4(8) ?
C114 C115 C116 C111 . . . . -2.7(8) ?
C116 C111 C112 C113 . . . . 2.3(7) ?
C30 C31 C32 C33 . . . . 1.3(6) ?
C30 C36 C37 C38 . . . . 180.0(4) ?
C31 C30 C35 C34 . . . . -2.7(6) ?
C31 C30 C36 C37 . . . . 5.5(7) ?
C31 C32 C33 C34 . . . . -2.5(6) ?
C31 C32 C33 O40 . . . . 177.6(4) ?
C32 C33 C34 C35 . . . . 1.1(6) ?
C32 C33 O40 C41 . . . . 5.0(5) ?
C33 C34 C35 C30 . . . . 1.6(6) ?
C33 O40 C41 C42 . . . . -171.3(3) ?
C34 C33 O40 C41 . . . . -174.9(3) ?
C35 C30 C31 C32 . . . . 1.3(6) ?
C35 C30 C36 C37 . . . . -173.2(4) ?
C36 C30 C31 C32 . . . . -177.5(4) ?
C36 C30 C35 C34 . . . . 176.1(4) ?
C36 C37 C38 O39 . . . . -4.6(7) ?
C36 C37 C38 C53 . . . . 174.7(4) ?
C37 C38 C53 C54 . . . . 30.4(6) ?
C37 C38 C53 C58 . . . . -151.5(4) ?
C38 C53 C54 C55 . . . . 178.2(5) ?
C38 C53 C58 C57 . . . . -179.9(4) ?
O39 C38 C53 C54 . . . . -150.3(5) ?
O39 C38 C53 C58 . . . . 27.8(7) ?
O40 C33 C34 C35 . . . . -179.0(3) ?
O40 C41 C42 O43 . . . . -173.5(4) ?
O40 C41 C42 N44 . . . . 7.3(5) ?
C41 C42 N44 C45 . . . . 179.5(4) ?
C42 N44 C45 C46 . . . . 34.6(6) ?
C42 N44 C45 C50 . . . . -149.4(4) ?
O43 C42 N44 C45 . . . . 0.2(7) ?
N44 C45 C46 C47 . . . . 175.4(4) ?
N44 C45 C50 C49 . . . . -175.5(4) ?
C45 C46 C47 C48 . . . . 0.4(7) ?
C46 C45 C50 C49 . . . . 0.6(7) ?
C46 C47 C48 C49 . . . . -0.2(7) ?
C46 C47 C48 O51 . . . . -179.3(5) ?
C47 C48 C49 C50 . . . . 0.2(7) ?
C47 C48 O51 C52 . . . . -11.1(7) ?
C48 C49 C50 C45 . . . . -0.4(7) ?
C49 C48 O51 C52 . . . . 169.8(5) ?
C50 C45 C46 C47 . . . . -0.6(7) ?
O51 C48 C49 C50 . . . . 179.4(4) ?
C53 C54 C55 C56 . . . . 1.4(8) ?
C54 C53 C58 C57 . . . . -1.8(7) ?
C54 C55 C56 C57 . . . . -1.3(9) ?
C55 C56 C57 C58 . . . . -0.3(8) ?
C56 C57 C58 C53 . . . . 1.8(8) ?
C58 C53 C54 C55 . . . . 0.1(7) ?
C59 C60 C61 C62 . . . . -2.2(6) ?
C59 C65 C66 C67 . . . . -179.6(4) ?
C60 C59 C64 C63 . . . . -1.3(6) ?
C60 C59 C65 C66 . . . . 173.6(4) ?
C60 C61 C62 C63 . . . . -0.4(6) ?
C60 C61 C62 O69 . . . . 179.4(3) ?
C61 C62 C63 C64 . . . . 2.1(6) ?
C61 C62 O69 C70 . . . . 177.7(3) ?
C62 C63 C64 C59 . . . . -1.2(6) ?
C62 O69 C70 C71 . . . . 168.3(3) ?
C63 C62 O69 C70 . . . . -2.5(6) ?
C64 C59 C60 C61 . . . . 3.0(6) ?
C64 C59 C65 C66 . . . . -5.1(7) ?
C65 C59 C60 C61 . . . . -175.8(4) ?
C65 C59 C64 C63 . . . . 177.5(4) ?
C65 C66 C67 O68 . . . . 6.9(8) ?
C65 C66 C67 C82 . . . . -172.5(4) ?
C66 C67 C82 C83 . . . . 151.2(4) ?
C66 C67 C82 C87 . . . . -27.8(7) ?
C67 C82 C83 C84 . . . . -178.7(5) ?
C67 C82 C87 C86 . . . . -179.4(5) ?
O68 C67 C82 C83 . . . . -28.2(7) ?
O68 C67 C82 C87 . . . . 152.8(5) ?
O69 C62 C63 C64 . . . . -177.7(4) ?
O69 C70 C71 O72 . . . . 174.1(4) ?
O69 C70 C71 N73 . . . . -7.7(5) ?
C70 C71 N73 C74 . . . . -178.7(4) ?
C71 N73 C74 C75 . . . . 153.5(4) ?
C71 N73 C74 C79 . . . . -29.1(6) ?
O72 C71 N73 C74 . . . . -0.6(7) ?
N73 C74 C75 C76 . . . . 174.4(4) ?
N73 C74 C79 C78 . . . . -175.0(4) ?
C74 C75 C76 C77 . . . . 1.2(7) ?
C75 C74 C79 C78 . . . . 2.4(6) ?
C75 C76 C77 C78 . . . . 1.4(7) ?
C75 C76 C77 O80 . . . . -178.1(4) ?
C76 C77 C78 C79 . . . . -2.1(7) ?
C76 C77 O80 C81 . . . . -4.1(7) ?
C77 C78 C79 C74 . . . . 0.1(6) ?
C78 C77 O80 C81 . . . . 176.3(4) ?
C79 C74 C75 C76 . . . . -3.1(7) ?
O80 C77 C78 C79 . . . . 177.5(4) ?
C82 C83 C84 C85 . . . . -1.2(9) ?
C83 C82 C87 C86 . . . . 1.6(7) ?
C83 C84 C85 C86 . . . . 0.1(10) ?
C84 C85 C86 C87 . . . . 1.9(10) ?
C85 C86 C87 C82 . . . . -2.7(9) ?
C87 C82 C83 C84 . . . . 0.4(7) ?

_cod_database_fobs_code 2243736
